data_2200406
loop_
_publ_author_name
'Laavanya, Parthasarathi'
'Panchanatheswaran, Krishnaswamy'
'Sivakumar, Balasubramanian'
'Jeyaraman, Ramasubbu'
'Krause Bauer, Jeanette A.'

_publ_section_title <i>N</i>(6)-Acetyl-5,7-diphenyl-5,6,7,8-tetrahydrobenzo[<i>b</i>]-1,6-naphthyridine
_journal_issue 7
_journal_name_full 'Acta Crystallographica Section E'
_journal_page_first o599
_journal_page_last o601
_journal_paper_doi 10.1107/S1600536801009151
_journal_volume 57
_journal_year 2001
_chemical_formula_iupac 'C26 H22 N2 O'
_chemical_formula_moiety 'C26 H22 N2 O'
_chemical_formula_sum 'C26 H22 N2 O'
_chemical_formula_weight 378.46
_chemical_name_systematic
;
N(2)-Acetyl-1,3-diphenyl-1,2,3,4-tetrahydrobenzo[b]-1,6-naphthyridine
;
_space_group_IT_number 2
_symmetry_cell_setting triclinic
_symmetry_space_group_name_Hall '-P 1'
_symmetry_space_group_name_H-M 'P -1'
_audit_creation_method SHELXL-97
_cell_angle_alpha 76.03(2)
_cell_angle_beta 79.83(2)
_cell_angle_gamma 72.21(2)
_cell_formula_units_Z 4
_cell_length_a 10.394(2)
_cell_length_b 10.493(3)
_cell_length_c 20.265(4)
_cell_measurement_reflns_used 40
_cell_measurement_temperature 293(2)
_cell_measurement_theta_max 30
_cell_measurement_theta_min 10
_cell_volume 2029.6(9)
_computing_cell_refinement P3/P4
_computing_data_collection 'P3/P4 (Siemens, 1989)'
_computing_data_reduction 'P3/P4 and XDISK (Siemens, 1989)'
_computing_molecular_graphics 'ZORTEP (Zsolnai, 1997)'
_computing_publication_material 'SHELXL97 and PARST (Nardelli, 1983)'
_computing_structure_refinement 'SHELXL97 (Sheldrick, 1997)'
_computing_structure_solution 'SIR97 (Altomare et al., 1997)'
_diffrn_ambient_temperature 293(2)
_diffrn_measurement_device_type 'Siemens P3'
_diffrn_measurement_method \w-2\q
_diffrn_radiation_monochromator graphite
_diffrn_radiation_source 'fine-focus sealed tube'
_diffrn_radiation_type MoK\a
_diffrn_radiation_wavelength .71069
_diffrn_reflns_av_R_equivalents .0226
_diffrn_reflns_av_sigmaI/netI .0647
_diffrn_reflns_limit_h_max 13
_diffrn_reflns_limit_h_min 0
_diffrn_reflns_limit_k_max 13
_diffrn_reflns_limit_k_min -13
_diffrn_reflns_limit_l_max 26
_diffrn_reflns_limit_l_min -25
_diffrn_reflns_number 9786
_diffrn_reflns_theta_max 27.71
_diffrn_reflns_theta_min 2.07
_diffrn_standards_decay_% 0
_diffrn_standards_interval_count 300
_diffrn_standards_number 3
_exptl_absorpt_coefficient_mu .076
_exptl_absorpt_correction_type none
_exptl_crystal_colour colorless
_exptl_crystal_density_diffrn 1.239
_exptl_crystal_density_method 'not measured'
_exptl_crystal_description 'rectangular block'
_exptl_crystal_F_000 800
_exptl_crystal_size_max .05
_exptl_crystal_size_mid .05
_exptl_crystal_size_min .04
_refine_diff_density_max .347
_refine_diff_density_min -.382
_refine_ls_extinction_coef .0238(18)
_refine_ls_extinction_method SHELXL97
_refine_ls_goodness_of_fit_ref .987
_refine_ls_hydrogen_treatment constr
_refine_ls_matrix_type full
_refine_ls_number_parameters 566
_refine_ls_number_reflns 9279
_refine_ls_number_restraints 0
_refine_ls_restrained_S_all .987
_refine_ls_R_factor_all .1422
_refine_ls_R_factor_gt .0554
_refine_ls_shift/su_max <0.001
_refine_ls_shift/su_mean .000
_refine_ls_structure_factor_coef Fsqd
_refine_ls_weighting_details 'w = 1/[\s^2^(Fo^2^)+(0.0804P)^2^] where P = (Fo^2^+2Fc^2^)/3'
_refine_ls_weighting_scheme calc
_refine_ls_wR_factor_ref .1667
_reflns_number_gt 4446
_reflns_number_total 9279
_reflns_threshold_expression I>2\s(I)
_cod_data_source_file cf6062.cif
_cod_data_source_block I
_cod_depositor_comments
;
The following automatic conversions were performed:

'_refine_ls_weighting_scheme' value 'calc w =
1/[\s^2^(Fo^2^)+(0.0804P)^2^] where P = (Fo^2^+2Fc^2^)/3' was changed
to 'calc'. New tag '_refine_ls_weighting_details' was created. The
value of the new tag was set to 'w = 1/[\s^2^(Fo^2^)+(0.0804P)^2^]
where P = (Fo^2^+2Fc^2^)/3'.

Automatic conversion script
Id: cif_fix_values 3143 2015-03-26 13:38:13Z robertas 
;
_cod_original_cell_volume 2029.6(8)
_cod_database_code 2200406
_cod_database_fobs_code 2200406

loop_
_symmetry_equiv_pos_as_xyz
'x, y, z'
'-x, -y, -z'

loop_
_atom_site_label
_atom_site_fract_x
_atom_site_fract_y
_atom_site_fract_z
_atom_site_U_iso_or_equiv
_atom_site_adp_type
_atom_site_calc_flag
_atom_site_refinement_flags
_atom_site_occupancy
_atom_site_disorder_assembly
_atom_site_disorder_group
_atom_site_type_symbol
N1 .2866(2) .2928(2) .87272(10) .0527(5) Uani d . 1 . . N
C2 .1617(3) .3530(2) .84974(11) .0504(6) Uani d . 1 . . C
C3 .0925(2) .2839(2) .82231(11) .0504(6) Uani d . 1 . . C
C4 .1571(3) .1458(2) .81954(12) .0494(6) Uani d . 1 . . C
H4 .1144(13) .0948(15) .8008(6) .0751(14) Uiso calc R 1 . . H
C5 .3545(2) -.0612(2) .84244(12) .0477(6) Uani d . 1 . . C
H5 .3206(10) -.0852(7) .8066(10) .0751(14) Uiso calc R 1 . . H
N6 .50087(19) -.07346(19) .82033(9) .0480(5) Uani d . 1 . . N
C7 .5725(2) .0041(2) .84586(12) .0482(6) Uani d . 1 . . C
H7 .6033(9) .0663(19) .8066(12) .0751(14) Uiso calc R 1 . . H
C8 .4752(2) .0910(2) .89515(13) .0525(6) Uani d . 1 . . C
H8A .4609(3) .0304(11) .9407(8) .0751(14) Uiso calc R 1 . . H
H8B .5181(8) .1596(12) .90203(19) .0751(14) Uiso calc R 1 . . H
C9 .1002(3) .4916(3) .85329(14) .0636(7) Uani d . 1 . . C
H9 .1458(14) .5407(15) .8727(6) .0751(14) Uiso calc R 1 . . H
C10 -.0223(3) .5564(3) .82981(14) .0707(8) Uani d . 1 . . C
H10 -.0636(13) .651(3) .83219(16) .0751(14) Uiso calc R 1 . . H
C11 -.0895(3) .4880(3) .80218(15) .0685(8) Uani d . 1 . . C
H11 -.178(3) .5375(14) .7854(5) .0751(14) Uiso calc R 1 . . H
C12 -.0342(3) .3545(3) .79808(13) .0599(7) Uani d . 1 . . C
H12 -.0814(14) .3085(14) .7787(6) .0751(14) Uiso calc R 1 . . H
C13 .2793(2) .0853(2) .84331(11) .0460(6) Uani d . 1 . . C
C14 .3408(2) .1640(2) .86932(11) .0481(6) Uani d . 1 . . C
C15 .5576(3) -.1361(2) .76624(12) .0520(6) Uani d . 1 . . C
C16 .6991(3) -.1318(3) .73460(13) .0644(8) Uani d . 1 . . C
H16A .7611(12) -.174(2) .7682(7) .120(5) Uiso calc R 1 . . H
H16B .7008(6) -.0390(16) .7180(10) .120(5) Uiso calc R 1 . . H
H16C .7250(10) -.179(2) .6975(9) .120(5) Uiso calc R 1 . . H
O17 .4949(2) -.19456(19) .74316(9) .0682(5) Uani d . 1 . . O
C18 .3291(2) -.1627(2) .90780(13) .0508(6) Uani d . 1 . . C
C19 .3726(3) -.3005(3) .90644(17) .0737(8) Uani d . 1 . . C
H19 .4198(14) -.3291(9) .8654(12) .0751(14) Uiso calc R 1 . . H
C20 .3493(4) -.3976(3) .9630(2) .0884(11) Uani d . 1 . . C
H20 .3788(10) -.489(3) .9607(2) .0751(14) Uiso calc R 1 . . H
C21 .2834(4) -.3588(4) 1.0218(2) .0876(11) Uani d . 1 . . C
H21 .2683(6) -.423(2) 1.0595(13) .0751(14) Uiso calc R 1 . . H
C22 .2396(4) -.2238(4) 1.02477(17) .0838(10) Uani d . 1 . . C
H22 .1952(15) -.1975(9) 1.0645(13) .0751(14) Uiso calc R 1 . . H
C23 .2621(3) -.1261(3) .96777(14) .0662(8) Uani d . 1 . . C
H23 .2309(10) -.033(3) .97032(16) .0751(14) Uiso calc R 1 . . H
C24 .6952(2) -.0828(2) .88142(12) .0484(6) Uani d . 1 . . C
C25 .8124(3) -.0404(3) .86945(15) .0639(7) Uani d . 1 . . C
H25 .8178(3) .040(2) .8355(10) .0751(14) Uiso calc R 1 . . H
C26 .9216(3) -.1128(4) .90581(18) .0788(9) Uani d . 1 . . C
H26 .998(2) -.0835(10) .8979(3) .0751(14) Uiso calc R 1 . . H
C27 .9158(3) -.2281(3) .95365(17) .0750(9) Uani d . 1 . . C
H27 .997(2) -.2813(16) .9806(8) .0751(14) Uiso calc R 1 . . H
C28 .8002(3) -.2721(3) .96529(14) .0673(8) Uani d . 1 . . C
H28 .7964(3) -.354(2) .9986(10) .0751(14) Uiso calc R 1 . . H
C29 .6904(3) -.2001(3) .92976(13) .0583(7) Uani d . 1 . . C
H29 .609(2) -.2317(10) .9387(3) .0751(14) Uiso calc R 1 . . H
N1A .5157(2) .1691(2) .65608(10) .0500(5) Uani d . 1 . . N
C2A .5050(3) .2768(2) .68556(12) .0490(6) Uani d . 1 . . C
C3A .3821(3) .3787(2) .69328(12) .0507(6) Uani d . 1 . . C
C4A .2676(3) .3667(2) .66891(12) .0515(6) Uani d . 1 . . C
H4A .183(3) .432(2) .67391(19) .0751(14) Uiso calc R 1 . . H
C5A .1633(2) .2383(2) .61174(12) .0497(6) Uani d . 1 . . C
H5A .082(2) .2850(14) .6353(7) .0751(14) Uiso calc R 1 . . H
N6A .16922(19) .09069(19) .63110(9) .0480(5) Uani d . 1 . . N
C7A .3002(2) -.0130(2) .62050(13) .0475(6) Uani d . 1 . . C
H7A .3194(6) -.0743(17) .6666(13) .0751(14) Uiso calc R 1 . . H
C8A .4171(2) .0541(2) .59562(13) .0515(6) Uani d . 1 . . C
H8A1 .5031(16) -.0152(13) .60223(16) .0751(14) Uiso calc R 1 . . H
H8A2 .4164(2) .0922(7) .5469(9) .0751(14) Uiso calc R 1 . . H
C9A .6222(3) .2863(3) .70794(14) .0629(7) Uani d . 1 . . C
H9A .714(2) .212(2) .7021(2) .0751(14) Uiso calc R 1 . . H
C10A .6150(4) .3924(3) .73710(17) .0784(9) Uani d . 1 . . C
H10A .695(3) .3979(4) .7524(5) .0751(14) Uiso calc R 1 . . H
C11A .4942(4) .4926(4) .74516(16) .0788(10) Uani d . 1 . . C
H11A .4914(4) .565(2) .7653(6) .0751(14) Uiso calc R 1 . . H
C12A .3796(3) .4864(3) .72392(14) .0677(8) Uani d . 1 . . C
H12A .296(2) .556(2) .7299(2) .0751(14) Uiso calc R 1 . . H
C13A .2795(2) .2611(2) .63834(11) .0466(6) Uani d . 1 . . C
C14A .4073(2) .1644(2) .63236(12) .0465(6) Uani d . 1 . . C
C15A .0602(3) .0544(3) .67013(13) .0589(7) Uani d . 1 . . C
C16A .0707(3) -.0945(3) .69625(17) .0817(10) Uani d . 1 . . C
H16D -.0069(18) -.1041(4) .7257(11) .120(5) Uiso calc R 1 . . H
H16E .1471(19) -.1354(10) .7198(11) .120(5) Uiso calc R 1 . . H
H16F .079(2) -.1363(10) .6595(7) .120(5) Uiso calc R 1 . . H
O17A -.04550(19) .1394(2) .68440(11) .0804(6) Uani d . 1 . . O
C18A .1524(2) .2950(2) .53592(12) .0516(6) Uani d . 1 . . C
C19A .2509(3) .3453(3) .49173(14) .0696(8) Uani d . 1 . . C
H19A .329(2) .3452(3) .5081(5) .0751(14) Uiso calc R 1 . . H
C20A .2339(4) .3954(4) .42356(16) .0869(10) Uani d . 1 . . C
H20A .302(2) .4293(11) .3935(9) .0751(14) Uiso calc R 1 . . H
C21A .1192(4) .3970(3) .39869(17) .0874(11) Uani d . 1 . . C
H21A .1086(5) .4308(11) .3515(15) .0751(14) Uiso calc R 1 . . H
C22A .0198(4) .3498(3) .44211(16) .0810(10) Uani d . 1 . . C
H22A -.061(2) .3517(3) .4251(5) .0751(14) Uiso calc R 1 . . H
C23A .0356(3) .2996(3) .51003(15) .0678(8) Uani d . 1 . . C
H23A -.036(2) .2669(10) .5404(9) .0751(14) Uiso calc R 1 . . H
C24A .2994(2) -.1035(2) .57260(12) .0486(6) Uani d . 1 . . C
C25A .2334(3) -.0564(3) .51458(14) .0624(7) Uani d . 1 . . C
H25A .1815(15) .038(3) .5037(3) .0751(14) Uiso calc R 1 . . H
C26A .2405(3) -.1431(4) .47193(17) .0750(9) Uani d . 1 . . C
H26A .1959(15) -.1095(12) .4325(13) .0751(14) Uiso calc R 1 . . H
C27A .3118(3) -.2767(4) .48640(17) .0747(9) Uani d . 1 . . C
H27A .3150(3) -.3341(19) .4581(9) .0751(14) Uiso calc R 1 . . H
C28A .3787(3) -.3248(3) .54367(17) .0737(9) Uani d . 1 . . C
H28A .4304(15) -.420(3) .5541(4) .0751(14) Uiso calc R 1 . . H
C29A .3727(3) -.2386(3) .58650(15) .0614(7) Uani d . 1 . . C
H29A .4226(14) -.2749(11) .6284(12) .0751(14) Uiso calc R 1 . . H

loop_
_atom_site_aniso_label
_atom_site_aniso_U_11
_atom_site_aniso_U_22
_atom_site_aniso_U_33
_atom_site_aniso_U_12
_atom_site_aniso_U_13
_atom_site_aniso_U_23
N1 .0600(13) .0450(12) .0505(12) -.0050(10) -.0095(10) -.0147(9)
C2 .0565(15) .0475(14) .0415(13) -.0067(12) -.0053(11) -.0080(11)
C3 .0529(15) .0528(15) .0399(13) -.0097(12) -.0046(11) -.0054(11)
C4 .0531(15) .0484(14) .0467(13) -.0130(12) -.0067(11) -.0102(11)
C5 .0499(15) .0462(14) .0497(14) -.0117(11) -.0122(11) -.0116(11)
N6 .0517(12) .0469(11) .0450(11) -.0100(9) -.0082(9) -.0112(9)
C7 .0540(15) .0468(14) .0449(13) -.0139(12) -.0093(11) -.0082(11)
C8 .0541(15) .0501(14) .0574(15) -.0094(12) -.0155(12) -.0181(12)
C9 .0715(19) .0533(16) .0628(17) -.0044(15) -.0153(14) -.0163(13)
C10 .082(2) .0515(16) .0681(18) .0054(16) -.0175(16) -.0162(14)
C11 .0593(17) .0651(19) .0676(18) .0050(15) -.0146(14) -.0110(14)
C12 .0558(16) .0610(17) .0568(16) -.0048(14) -.0120(13) -.0109(13)
C13 .0504(14) .0444(13) .0405(12) -.0092(11) -.0063(11) -.0073(10)
C14 .0545(15) .0478(14) .0409(12) -.0112(12) -.0067(11) -.0098(11)
C15 .0647(17) .0417(13) .0437(13) -.0044(12) -.0103(12) -.0077(11)
C16 .0642(18) .0620(17) .0565(16) -.0015(14) -.0018(13) -.0164(13)
O17 .0843(14) .0608(12) .0652(12) -.0144(10) -.0125(10) -.0272(9)
C18 .0492(14) .0496(15) .0549(15) -.0149(12) -.0100(12) -.0080(12)
C19 .087(2) .0518(17) .078(2) -.0177(15) .0027(16) -.0137(15)
C20 .097(3) .0479(18) .108(3) -.0184(17) -.004(2) .0005(18)
C21 .101(3) .075(2) .079(2) -.037(2) -.014(2) .0195(19)
C22 .103(3) .087(3) .0584(18) -.035(2) .0058(17) -.0065(17)
C23 .078(2) .0606(17) .0609(17) -.0219(15) -.0038(15) -.0121(14)
C24 .0496(14) .0522(14) .0434(13) -.0109(12) -.0059(11) -.0128(11)
C25 .0559(17) .0673(18) .0699(18) -.0215(14) -.0085(14) -.0094(14)
C26 .0537(18) .097(3) .094(2) -.0221(18) -.0144(17) -.028(2)
C27 .064(2) .082(2) .075(2) .0002(17) -.0263(17) -.0233(18)
C28 .073(2) .0676(18) .0521(16) -.0062(16) -.0142(14) -.0066(13)
C29 .0565(16) .0627(17) .0526(15) -.0148(14) -.0079(12) -.0066(13)
N1A .0461(12) .0501(12) .0540(12) -.0146(10) -.0071(9) -.0078(10)
C2A .0549(15) .0467(14) .0448(13) -.0191(12) -.0067(11) -.0009(11)
C3A .0649(17) .0457(14) .0422(13) -.0202(13) -.0057(11) -.0039(11)
C4A .0524(15) .0465(14) .0478(14) -.0088(12) -.0007(11) -.0046(11)
C5A .0406(13) .0544(15) .0501(14) -.0070(11) -.0042(11) -.0113(11)
N6A .0395(11) .0534(12) .0478(11) -.0123(9) .0000(9) -.0078(9)
C7A .0404(13) .0510(14) .0483(13) -.0099(11) -.0040(10) -.0091(11)
C8A .0405(13) .0565(15) .0573(15) -.0101(12) -.0007(11) -.0183(12)
C9A .0650(18) .0588(17) .0688(18) -.0262(15) -.0179(14) -.0008(14)
C10A .088(2) .074(2) .089(2) -.040(2) -.0306(19) -.0095(17)
C11A .113(3) .068(2) .074(2) -.043(2) -.0177(19) -.0188(16)
C12A .087(2) .0552(17) .0620(17) -.0242(16) -.0025(15) -.0123(13)
C13A .0443(14) .0474(14) .0436(13) -.0101(11) -.0017(10) -.0061(11)
C14A .0411(13) .0516(14) .0452(13) -.0140(11) -.0027(10) -.0067(11)
C15A .0507(16) .0727(18) .0552(15) -.0218(14) .0020(12) -.0160(14)
C16A .081(2) .081(2) .083(2) -.0400(18) .0212(17) -.0144(17)
O17A .0478(11) .0870(15) .0991(15) -.0178(11) .0174(10) -.0244(12)
C18A .0458(14) .0498(14) .0539(14) -.0050(12) -.0100(12) -.0079(11)
C19A .0600(17) .084(2) .0565(17) -.0180(16) -.0074(14) -.0012(15)
C20A .081(2) .106(3) .0562(18) -.021(2) -.0007(17) .0056(17)
C21A .096(3) .095(3) .0508(18) -.001(2) -.0209(18) .0006(16)
C22A .075(2) .092(2) .071(2) -.0129(18) -.0342(18) -.0031(18)
C23A .0562(17) .0727(19) .0672(18) -.0102(14) -.0181(14) -.0021(14)
C24A .0435(13) .0545(15) .0499(14) -.0179(12) .0007(11) -.0129(11)
C25A .0666(18) .0626(17) .0612(17) -.0180(14) -.0111(14) -.0152(14)
C26A .082(2) .090(2) .0674(19) -.0320(19) -.0125(16) -.0273(17)
C27A .085(2) .082(2) .073(2) -.042(2) .0167(18) -.0386(18)
C28A .077(2) .0591(18) .084(2) -.0207(16) .0090(17) -.0231(16)
C29A .0605(17) .0556(17) .0647(17) -.0128(14) -.0017(13) -.0135(13)

loop_
_atom_type_symbol
_atom_type_description
_atom_type_scat_dispersion_real
_atom_type_scat_dispersion_imag
_atom_type_scat_source
C C .0033 .0016 'International Tables Vol C Tables 4.2.6.8 and 6.1.1.4'
H H .0000 .0000 'International Tables Vol C Tables 4.2.6.8 and 6.1.1.4'
N N .0061 .0033 'International Tables Vol C Tables 4.2.6.8 and 6.1.1.4'
O O .0106 .0060 'International Tables Vol C Tables 4.2.6.8 and 6.1.1.4'

loop_
_geom_angle_atom_site_label_1
_geom_angle_atom_site_label_2
_geom_angle_atom_site_label_3
_geom_angle
_geom_angle_publ_flag
C14 N1 C2 116.5(2) yes
N1 C2 C9 117.8(2) yes
N1 C2 C3 123.4(2) yes
C9 C2 C3 118.8(2) ?
C12 C3 C4 123.0(2) ?
C12 C3 C2 119.8(2) ?
C4 C3 C2 117.2(2) ?
C13 C4 C3 119.5(2) yes
C13 C4 H4 120.2 ?
C3 C4 H4 120.2 ?
N6 C5 C13 109.67(19) yes
N6 C5 C18 113.21(19) yes
C13 C5 C18 115.2(2) yes
N6 C5 H5 106.0 ?
C13 C5 H5 106.0 ?
C18 C5 H5 106.0 ?
C15 N6 C7 121.4(2) yes
C15 N6 C5 116.6(2) yes
C7 N6 C5 120.71(18) yes
N6 C7 C24 114.60(19) yes
N6 C7 C8 110.8(2) yes
C24 C7 C8 108.30(19) yes
N6 C7 H7 107.6 ?
C24 C7 H7 107.6 ?
C8 C7 H7 107.6 ?
C14 C8 C7 112.5(2) yes
C14 C8 H8A 109.1 ?
C7 C8 H8A 109.1 ?
C14 C8 H8B 109.1 ?
C7 C8 H8B 109.1 ?
H8A C8 H8B 107.8 ?
C10 C9 C2 119.9(3) yes
C10 C9 H9 120.1 ?
C2 C9 H9 120.1 ?
C9 C10 C11 121.0(3) yes
C9 C10 H10 119.5 ?
C11 C10 H10 119.5 ?
C12 C11 C10 121.0(3) yes
C12 C11 H11 119.5 ?
C10 C11 H11 119.5 ?
C11 C12 C3 119.4(3) yes
C11 C12 H12 120.3 ?
C3 C12 H12 120.3 ?
C4 C13 C14 118.8(2) yes
C4 C13 C5 122.8(2) yes
C14 C13 C5 118.4(2) yes
N1 C14 C13 124.6(2) yes
N1 C14 C8 119.3(2) yes
C13 C14 C8 116.2(2) yes
O17 C15 N6 121.1(2) yes
O17 C15 C16 120.1(2) yes
N6 C15 C16 118.8(2) yes
C15 C16 H16A 109.5 ?
C15 C16 H16B 109.5 ?
H16A C16 H16B 109.5 ?
C15 C16 H16C 109.5 ?
H16A C16 H16C 109.5 ?
H16B C16 H16C 109.5 ?
C23 C18 C19 117.4(3) yes
C23 C18 C5 124.1(2) yes
C19 C18 C5 118.5(2) ?
C18 C19 C20 121.6(3) ?
C18 C19 H19 119.2 ?
C20 C19 H19 119.2 ?
C21 C20 C19 119.9(3) ?
C21 C20 H20 120.0 ?
C19 C20 H20 120.0 ?
C20 C21 C22 119.9(3) ?
C20 C21 H21 120.1 ?
C22 C21 H21 120.1 ?
C21 C22 C23 120.2(3) ?
C21 C22 H22 119.9 ?
C23 C22 H22 119.9 ?
C18 C23 C22 121.1(3) ?
C18 C23 H23 119.5 ?
C22 C23 H23 119.5 ?
C25 C24 C29 118.8(2) ?
C25 C24 C7 119.8(2) ?
C29 C24 C7 121.2(2) ?
C26 C25 C24 120.5(3) ?
C26 C25 H25 119.7 ?
C24 C25 H25 119.7 ?
C27 C26 C25 120.4(3) ?
C27 C26 H26 119.8 ?
C25 C26 H26 119.8 ?
C26 C27 C28 119.6(3) ?
C26 C27 H27 120.2 ?
C28 C27 H27 120.2 ?
C27 C28 C29 120.6(3) ?
C27 C28 H28 119.7 ?
C29 C28 H28 119.7 ?
C28 C29 C24 120.2(3) ?
C28 C29 H29 119.9 ?
C24 C29 H29 119.9 ?
C14A N1A C2A 118.2(2) yes
N1A C2A C3A 122.3(2) yes
N1A C2A C9A 118.5(2) yes
C3A C2A C9A 119.2(2) ?
C2A C3A C12A 118.8(3) ?
C2A C3A C4A 117.4(2) ?
C12A C3A C4A 123.8(3) ?
C13A C4A C3A 120.1(2) yes
C13A C4A H4A 119.9 ?
C3A C4A H4A 119.9 ?
N6A C5A C13A 109.29(19) yes
N6A C5A C18A 112.41(19) yes
C13A C5A C18A 114.8(2) yes
N6A C5A H5A 106.6 ?
C13A C5A H5A 106.6 ?
C18A C5A H5A 106.6 ?
C15A N6A C7A 120.9(2) yes
C15A N6A C5A 118.2(2) yes
C7A N6A C5A 119.67(18) yes
N6A C7A C24A 113.91(19) yes
N6A C7A C8A 111.00(19) yes
C24A C7A C8A 110.13(19) yes
N6A C7A H7A 107.2 ?
C24A C7A H7A 107.2 ?
C8A C7A H7A 107.2 ?
C14A C8A C7A 112.5(2) yes
C14A C8A H8A1 109.1 ?
C7A C8A H8A1 109.1 ?
C14A C8A H8A2 109.1 ?
C7A C8A H8A2 109.1 ?
H8A1 C8A H8A2 107.8 ?
C10A C9A C2A 119.9(3) yes
C10A C9A H9A 120.0 ?
C2A C9A H9A 120.0 ?
C9A C10A C11A 121.1(3) yes
C9A C10A H10A 119.4 ?
C11A C10A H10A 119.4 ?
C12A C11A C10A 120.3(3) yes
C12A C11A H11A 119.9 ?
C10A C11A H11A 119.9 ?
C11A C12A C3A 120.6(3) yes
C11A C12A H12A 119.7 ?
C3A C12A H12A 119.7 ?
C4A C13A C14A 118.4(2) yes
C4A C13A C5A 124.1(2) yes
C14A C13A C5A 117.4(2) yes
N1A C14A C13A 123.6(2) yes
N1A C14A C8A 119.9(2) yes
C13A C14A C8A 116.5(2) yes
O17A C15A N6A 122.1(3) yes
O17A C15A C16A 119.3(2) yes
N6A C15A C16A 118.7(2) yes
C15A C16A H16D 109.5 ?
C15A C16A H16E 109.5 ?
H16D C16A H16E 109.5 ?
C15A C16A H16F 109.5 ?
H16D C16A H16F 109.5 ?
H16E C16A H16F 109.5 ?
C19A C18A C23A 118.3(3) ?
C19A C18A C5A 123.5(2) yes
C23A C18A C5A 118.2(2) yes
C20A C19A C18A 120.3(3) ?
C20A C19A H19A 119.9 ?
C18A C19A H19A 119.9 ?
C21A C20A C19A 120.7(3) ?
C21A C20A H20A 119.7 ?
C19A C20A H20A 119.7 ?
C22A C21A C20A 119.7(3) ?
C22A C21A H21A 120.2 ?
C20A C21A H21A 120.2 ?
C21A C22A C23A 120.2(3) ?
C21A C22A H22A 119.9 ?
C23A C22A H22A 119.9 ?
C22A C23A C18A 120.9(3) ?
C22A C23A H23A 119.5 ?
C18A C23A H23A 119.5 ?
C25A C24A C29A 118.3(2) ?
C25A C24A C7A 123.4(2) ?
C29A C24A C7A 118.2(2) ?
C24A C25A C26A 120.5(3) ?
C24A C25A H25A 119.7 ?
C26A C25A H25A 119.7 ?
C27A C26A C25A 120.8(3) ?
C27A C26A H26A 119.6 ?
C25A C26A H26A 119.6 ?
C26A C27A C28A 119.3(3) ?
C26A C27A H27A 120.3 ?
C28A C27A H27A 120.3 ?
C27A C28A C29A 120.2(3) ?
C27A C28A H28A 119.9 ?
C29A C28A H28A 119.9 ?
C24A C29A C28A 120.7(3) ?
C24A C29A H29A 119.6 ?
C28A C29A H29A 119.6 ?

loop_
_geom_bond_atom_site_label_1
_geom_bond_atom_site_label_2
_geom_bond_site_symmetry_2
_geom_bond_distance
_geom_bond_publ_flag
N1 C14 . 1.309(3) yes
N1 C2 . 1.368(3) yes
C2 C9 . 1.412(3) ?
C2 C3 . 1.417(3) ?
C3 C12 . 1.407(3) ?
C3 C4 . 1.410(3) ?
C4 C13 . 1.351(3) yes
C4 H4 . .9639 ?
C5 N6 . 1.483(3) yes
C5 C13 . 1.499(3) yes
C5 C18 . 1.525(3) yes
C5 H5 . .9743 ?
N6 C15 . 1.365(3) yes
N6 C7 . 1.481(3) yes
C7 C24 . 1.508(3) yes
C7 C8 . 1.540(3) yes
C7 H7 . .9743 ?
C8 C14 . 1.491(3) yes
C8 H8A . 1.0016 ?
C8 H8B . 1.0016 ?
C9 C10 . 1.355(4) ?
C9 H9 . .9785 ?
C10 C11 . 1.398(4) ?
C10 H10 . .9644 ?
C11 C12 . 1.359(4) ?
C11 H11 . .9867 ?
C12 H12 . .9662 ?
C13 C14 . 1.421(3) yes
C15 O17 . 1.229(3) yes
C15 C16 . 1.507(4) yes
C16 H16A . .9546 ?
C16 H16B . .9546 ?
C16 H16C . .9546 ?
C18 C23 . 1.369(4) ?
C18 C19 . 1.383(4) ?
C19 C20 . 1.377(4) ?
C19 H19 . .9539 ?
C20 C21 . 1.354(5) ?
C20 H20 . .9283 ?
C21 C22 . 1.362(4) ?
C21 H21 . .9153 ?
C22 C23 . 1.385(4) ?
C22 H22 . .9141 ?
C23 H23 . .9373 ?
C24 C25 . 1.384(4) ?
C24 C29 . 1.384(3) ?
C25 C26 . 1.380(4) ?
C25 H25 . .9634 ?
C26 C27 . 1.366(4) ?
C26 H26 . .9106 ?
C27 C28 . 1.378(4) ?
C27 H27 . 1.0218 ?
C28 C29 . 1.376(4) ?
C28 H28 . .9627 ?
C29 H29 . .9725 ?
N1A C14A . 1.319(3) yes
N1A C2A . 1.368(3) yes
C2A C3A . 1.405(3) ?
C2A C9A . 1.411(3) ?
C3A C12A . 1.407(3) ?
C3A C4A . 1.416(3) ?
C4A C13A . 1.359(3) yes
C4A H4A . .9442 ?
C5A N6A . 1.487(3) yes
C5A C13A . 1.509(3) yes
C5A C18A . 1.519(3) yes
C5A H5A . .9450 ?
N6A C15A . 1.362(3) yes
N6A C7A . 1.479(3) yes
C7A C24A . 1.516(3) yes
C7A C8A . 1.537(3) yes
C7A H7A . 1.0112 ?
C8A C14A . 1.490(3) yes
C8A H8A1 . .9716 ?
C8A H8A2 . .9716 ?
C9A C10A . 1.358(4) ?
C9A H9A . 1.0419 ?
C10A C11A . 1.382(4) ?
C10A H10A . .9602 ?
C11A C12A . 1.360(4) ?
C11A H11A . .9344 ?
C12A H12A . .9584 ?
C13A C14A . 1.410(3) yes
C15A O17A . 1.225(3) yes
C15A C16A . 1.500(4) yes
C16A H16D . .9315 ?
C16A H16E . .9315 ?
C16A H16F . .9315 ?
C18A C19A . 1.381(4) ?
C18A C23A . 1.388(3) ?
C19A C20A . 1.377(4) ?
C19A H19A . .9305 ?
C20A C21A . 1.368(5) ?
C20A H20A . .9490 ?
C21A C22A . 1.367(5) ?
C21A H21A . .9490 ?
C22A C23A . 1.370(4) ?
C22A H22A . .9522 ?
C23A H23A . .9679 ?
C24A C25A . 1.377(3) ?
C24A C29A . 1.375(3) ?
C25A C26A . 1.376(4) ?
C25A H25A . .9683 ?
C26A C27A . 1.358(4) ?
C26A H26A . .9340 ?
C27A C28A . 1.369(4) ?
C27A H27A . .9176 ?
C28A C29A . 1.379(4) ?
C28A H28A . .9671 ?
C29A H29A . 1.0071 ?

loop_
_geom_hbond_atom_site_label_D
_geom_hbond_atom_site_label_H
_geom_hbond_atom_site_label_A
_geom_hbond_site_symmetry_A
_geom_hbond_distance_DH
_geom_hbond_distance_HA
_geom_hbond_distance_DA
_geom_hbond_angle_DHA
_geom_hbond_publ_flag
C5 H5 O17 . .98(2) 2.21(2) 2.685(3) 109 yes
C5A H5A O17A . .95(2) 2.27(2) 2.732(3) 110 yes
C7A H7A O17 . 1.01(2) 2.45(2) 3.322(3) 145 yes
C9A H9A O17A 1_655 1.04(2) 2.37(2) 3.325(3) 153 yes
C11A H11A O17 1_565 .93(2) 2.47(2) 3.276(5) 145 yes

loop_
_geom_torsion_atom_site_label_1
_geom_torsion_atom_site_label_2
_geom_torsion_atom_site_label_3
_geom_torsion_atom_site_label_4
_geom_torsion
_geom_torsion_publ_flag
C14 N1 C2 C9 179.5(2) ?
C14 N1 C2 C3 -1.0(3) ?
N1 C2 C3 C12 -178.3(2) ?
C9 C2 C3 C12 1.2(3) ?
N1 C2 C3 C4 .5(3) ?
C9 C2 C3 C4 180.0(2) ?
C12 C3 C4 C13 179.4(2) ?
C2 C3 C4 C13 .7(3) ?
C13 C5 N6 C15 -125.7(2) ?
C18 C5 N6 C15 104.1(2) ?
C13 C5 N6 C7 41.7(3) yes
C18 C5 N6 C7 -88.5(2) ?
C15 N6 C7 C24 -70.2(3) ?
C5 N6 C7 C24 123.1(2) ?
C15 N6 C7 C8 166.9(2) ?
C5 N6 C7 C8 .1(3) yes
N6 C7 C8 C14 -44.3(3) yes
C24 C7 C8 C14 -170.8(2) yes
N1 C2 C9 C10 178.6(2) ?
C3 C2 C9 C10 -.9(4) ?
C2 C9 C10 C11 .3(4) ?
C9 C10 C11 C12 .1(4) ?
C10 C11 C12 C3 .3(4) ?
C4 C3 C12 C11 -179.6(2) ?
C2 C3 C12 C11 -.9(4) ?
C3 C4 C13 C14 -1.3(3) ?
C3 C4 C13 C5 179.8(2) ?
N6 C5 C13 C4 137.6(2) ?
C18 C5 C13 C4 -93.3(3) ?
N6 C5 C13 C14 -41.4(3) yes
C18 C5 C13 C14 87.8(3) ?
C2 N1 C14 C13 .5(3) ?
C2 N1 C14 C8 -178.5(2) ?
C4 C13 C14 N1 .7(3) ?
C5 C13 C14 N1 179.7(2) ?
C4 C13 C14 C8 179.6(2) ?
C5 C13 C14 C8 -1.3(3) yes
C7 C8 C14 N1 -135.0(2) ?
C7 C8 C14 C13 46.0(3) yes
C7 N6 C15 O17 -176.4(2) yes
C5 N6 C15 O17 -9.1(3) yes
C7 N6 C15 C16 3.2(3) ?
C5 N6 C15 C16 170.5(2) ?
N6 C5 C18 C23 116.8(3) ?
C13 C5 C18 C23 -10.5(3) ?
N6 C5 C18 C19 -65.2(3) ?
C13 C5 C18 C19 167.5(2) ?
C23 C18 C19 C20 .2(4) ?
C5 C18 C19 C20 -177.9(3) ?
C18 C19 C20 C21 -.5(5) ?
C19 C20 C21 C22 .4(6) ?
C20 C21 C22 C23 .1(5) ?
C19 C18 C23 C22 .3(4) ?
C5 C18 C23 C22 178.3(3) ?
C21 C22 C23 C18 -.4(5) ?
N6 C7 C24 C25 138.5(2) ?
C8 C7 C24 C25 -97.2(3) ?
N6 C7 C24 C29 -46.1(3) ?
C8 C7 C24 C29 78.1(3) ?
C29 C24 C25 C26 -.9(4) ?
C7 C24 C25 C26 174.6(2) ?
C24 C25 C26 C27 .6(5) ?
C25 C26 C27 C28 .2(5) ?
C26 C27 C28 C29 -.8(4) ?
C27 C28 C29 C24 .5(4) ?
C25 C24 C29 C28 .3(4) ?
C7 C24 C29 C28 -175.1(2) ?
C14A N1A C2A C3A 2.2(3) ?
C14A N1A C2A C9A -176.8(2) ?
N1A C2A C3A C12A -179.8(2) ?
C9A C2A C3A C12A -.7(3) ?
N1A C2A C3A C4A -.3(3) ?
C9A C2A C3A C4A 178.8(2) ?
C2A C3A C4A C13A -1.2(3) ?
C12A C3A C4A C13A 178.3(2) ?
C13A C5A N6A C15A 120.9(2) ?
C18A C5A N6A C15A -110.4(2) ?
C13A C5A N6A C7A -46.4(3) yes
C18A C5A N6A C7A 82.2(2) ?
C15A N6A C7A C24A 73.3(3) ?
C5A N6A C7A C24A -119.6(2) ?
C15A N6A C7A C8A -161.7(2) ?
C5A N6A C7A C8A 5.4(3) yes
N6A C7A C8A C14A 41.8(3) yes
C24A C7A C8A C14A 168.8(2) yes
N1A C2A C9A C10A 179.7(2) ?
C3A C2A C9A C10A .6(4) ?
C2A C9A C10A C11A -.3(4) ?
C9A C10A C11A C12A .1(5) ?
C10A C11A C12A C3A -.2(4) ?
C2A C3A C12A C11A .6(4) ?
C4A C3A C12A C11A -178.9(2) ?
C3A C4A C13A C14A .6(3) ?
C3A C4A C13A C5A 179.0(2) ?
N6A C5A C13A C4A -137.0(2) ?
C18A C5A C13A C4A 95.7(3) ?
N6A C5A C13A C14A 41.4(3) yes
C18A C5A C13A C14A -85.9(3) ?
C2A N1A C14A C13A -2.8(3) ?
C2A N1A C14A C8A 175.8(2) ?
C4A C13A C14A N1A 1.4(3) ?
C5A C13A C14A N1A -177.0(2) ?
C4A C13A C14A C8A -177.2(2) ?
C5A C13A C14A C8A 4.3(3) yes
C7A C8A C14A N1A 133.3(2) ?
C7A C8A C14A C13A -48.0(3) yes
C7A N6A C15A O17A 173.7(2) yes
C5A N6A C15A O17A 6.5(4) yes
C7A N6A C15A C16A -6.3(4) ?
C5A N6A C15A C16A -173.5(2) ?
N6A C5A C18A C19A -116.2(3) ?
C13A C5A C18A C19A 9.5(4) ?
N6A C5A C18A C23A 65.3(3) ?
C13A C5A C18A C23A -169.0(2) ?
C23A C18A C19A C20A -1.4(4) ?
C5A C18A C19A C20A -179.9(3) ?
C18A C19A C20A C21A .3(5) ?
C19A C20A C21A C22A .8(5) ?
C20A C21A C22A C23A -.7(5) ?
C21A C22A C23A C18A -.4(5) ?
C19A C18A C23A C22A 1.4(4) ?
C5A C18A C23A C22A 180.0(3) ?
N6A C7A C24A C25A 38.6(3) ?
C8A C7A C24A C25A -86.8(3) ?
N6A C7A C24A C29A -143.9(2) ?
C8A C7A C24A C29A 90.6(3) ?
C29A C24A C25A C26A .3(4) ?
C7A C24A C25A C26A 177.7(2) ?
C24A C25A C26A C27A .5(4) ?
C25A C26A C27A C28A -1.0(5) ?
C26A C27A C28A C29A .6(4) ?
C25A C24A C29A C28A -.7(4) ?
C7A C24A C29A C28A -178.2(2) ?
C27A C28A C29A C24A .2(4) ?
